data_7006554
loop_
_publ_author_name
'Jin, Guo-Xin'
'Wang, Jian-Qiang'

_publ_section_title
;
 Tetrametallic clusters (Ir(2)Rh(2)) through an ancillary
 ortho-carborane-1,2-dichalcogenolato ligands.
;
_journal_issue 1
_journal_name_full 'Dalton transactions (Cambridge, England : 2003)'
_journal_page_first 86
_journal_page_last 90
_journal_paper_doi 10.1039/b512027f
_journal_year 2006
_chemical_formula_sum 'C33 H63 B20 Cl2 Ir2 Rh2 S4'
_chemical_formula_weight 1465.39
_chemical_name_systematic
;
?
;
_space_group_IT_number 14
_symmetry_cell_setting monoclinic
_symmetry_space_group_name_Hall '-P 2yn'
_symmetry_space_group_name_H-M 'P 1 21/n 1'
_atom_sites_solution_hydrogens geom
_atom_sites_solution_primary direct
_atom_sites_solution_secondary difmap
_audit_creation_method SHELXL-97
_cell_angle_alpha 90.00
_cell_angle_beta 98.633(5)
_cell_angle_gamma 90.00
_cell_formula_units_Z 4
_cell_length_a 11.066(4)
_cell_length_b 26.140(8)
_cell_length_c 18.062(6)
_cell_measurement_reflns_used 1004
_cell_measurement_temperature 293(2)
_cell_measurement_theta_max 22.566
_cell_measurement_theta_min 2.411
_cell_volume 5166(3)
_computing_cell_refinement 'Bruker SMART'
_computing_data_collection 'Bruker SMART'
_computing_data_reduction 'Bruker SHELXTL'
_computing_molecular_graphics 'Bruker SHELXTL'
_computing_publication_material 'Bruker SHELXTL'
_computing_structure_refinement 'SHELXL-97 (Sheldrick, 1997)'
_computing_structure_solution 'SHELXS-97 (Sheldrick, 1990)'
_diffrn_ambient_temperature 293(2)
_diffrn_measured_fraction_theta_full 0.998
_diffrn_measured_fraction_theta_max 0.998
_diffrn_measurement_device_type 'CCD area detector'
_diffrn_measurement_method 'phi and omega scans'
_diffrn_radiation_monochromator graphite
_diffrn_radiation_source 'fine-focus sealed tube'
_diffrn_radiation_type MoK\a
_diffrn_radiation_wavelength 0.71073
_diffrn_reflns_av_R_equivalents 0.0595
_diffrn_reflns_av_sigmaI/netI 0.0866
_diffrn_reflns_limit_h_max 13
_diffrn_reflns_limit_h_min -12
_diffrn_reflns_limit_k_max 31
_diffrn_reflns_limit_k_min -24
_diffrn_reflns_limit_l_max 21
_diffrn_reflns_limit_l_min -21
_diffrn_reflns_number 21604
_diffrn_reflns_theta_full 25.01
_diffrn_reflns_theta_max 25.01
_diffrn_reflns_theta_min 1.56
_exptl_absorpt_coefficient_mu 6.057
_exptl_absorpt_correction_T_max 0.6429
_exptl_absorpt_correction_T_min 0.2638
_exptl_absorpt_correction_type multi-scan
_exptl_absorpt_process_details sadabs
_exptl_crystal_colour red
_exptl_crystal_density_diffrn 1.884
_exptl_crystal_density_method 'not measured'
_exptl_crystal_description block
_exptl_crystal_F_000 2812
_exptl_crystal_size_max 0.30
_exptl_crystal_size_mid 0.10
_exptl_crystal_size_min 0.08
_refine_diff_density_max 1.917
_refine_diff_density_min -0.986
_refine_diff_density_rms 0.179
_refine_ls_extinction_method none
_refine_ls_goodness_of_fit_ref 1.020
_refine_ls_hydrogen_treatment mixed
_refine_ls_matrix_type full
_refine_ls_number_parameters 597
_refine_ls_number_reflns 9083
_refine_ls_number_restraints 66
_refine_ls_restrained_S_all 1.031
_refine_ls_R_factor_all 0.0776
_refine_ls_R_factor_gt 0.0499
_refine_ls_shift/su_max 0.003
_refine_ls_shift/su_mean 0.000
_refine_ls_structure_factor_coef Fsqd
_refine_ls_weighting_details 'calc w=1/[\s^2^(Fo^2^)+(0.0342P)^2^+30.4599P] where P=(Fo^2^+2Fc^2^)/3'
_refine_ls_weighting_scheme calc
_refine_ls_wR_factor_gt 0.1076
_refine_ls_wR_factor_ref 0.1174
_reflns_number_gt 6697
_reflns_number_total 9083
_reflns_threshold_expression >2sigma(I)
_cod_data_source_file b512027f.txt
_cod_data_source_block f50327a
_cod_depositor_comments
;
The following automatic conversions were performed:
'_symmetry_cell_setting' value 'Monoclinic' changed to 'monoclinic'
according to '/home/saulius/struct/CIF-dictionaries/cif_core.dic'
dictionary named 'cif_core.dic' version 2.4.1 from 2010-06-29.

Automatic conversion script
Id: cif_fix_enum 1527 2010-12-29 10:47:43Z saulius 
;
_cod_original_cell_volume 5165(3)
_cod_original_sg_symbol_H-M P2(1)/n
_cod_database_code 7006554

loop_
_symmetry_equiv_pos_as_xyz
'x, y, z'
'-x+1/2, y+1/2, -z+1/2'
'-x, -y, -z'
'x-1/2, -y-1/2, z-1/2'

loop_
_atom_site_label
_atom_site_type_symbol
_atom_site_fract_x
_atom_site_fract_y
_atom_site_fract_z
_atom_site_U_iso_or_equiv
_atom_site_adp_type
_atom_site_occupancy
_atom_site_symmetry_multiplicity
_atom_site_calc_flag
_atom_site_refinement_flags
_atom_site_disorder_assembly
_atom_site_disorder_group
Ir1 Ir 0.27499(4) 0.026133(15) 0.15490(2) 0.03248(13) Uani 1 1 d . . .
Ir2 Ir 0.57743(4) 0.181983(14) 0.28345(2) 0.02721(12) Uani 1 1 d . . .
Rh1 Rh 0.39497(8) 0.22804(3) 0.18218(4) 0.0316(2) Uani 1 1 d . . .
Rh2 Rh 0.42976(7) 0.09760(3) 0.20405(4) 0.02790(19) Uani 1 1 d . . .
S1 S 0.3765(3) 0.02751(10) 0.27778(14) 0.0331(6) Uani 1 1 d . . .
S2 S 0.4769(2) 0.02675(10) 0.12943(14) 0.0325(6) Uani 1 1 d . . .
S3 S 0.3698(2) 0.16568(10) 0.27096(13) 0.0317(6) Uani 1 1 d . . .
S4 S 0.4020(2) 0.15465(10) 0.10637(13) 0.0323(6) Uani 1 1 d . . .
B3 B 0.6434(11) 0.0098(4) 0.2750(6) 0.032(3) Uani 1 1 d . . .
H3 H 0.6632 0.0509 0.2817 0.039 Uiso 1 1 calc R . .
B4 B 0.6155(13) -0.0289(5) 0.3506(7) 0.043(3) Uani 1 1 d . . .
H4 H 0.6156 -0.0134 0.4072 0.052 Uiso 1 1 calc R . .
B5 B 0.5104(15) -0.0770(5) 0.3148(9) 0.057(4) Uani 1 1 d . . .
H5 H 0.4426 -0.0922 0.3478 0.068 Uiso 1 1 calc R . .
B6 B 0.4738(13) -0.0704(5) 0.2185(8) 0.047(4) Uani 1 1 d . . .
H6 H 0.3835 -0.0814 0.1886 0.057 Uiso 1 1 calc R . .
B7 B 0.7099(13) -0.0270(5) 0.2113(7) 0.042(3) Uani 1 1 d . . .
H7 H 0.7718 -0.0098 0.1760 0.050 Uiso 1 1 calc R . .
B8 B 0.7517(14) -0.0369(5) 0.3104(8) 0.050(4) Uani 1 1 d . . .
H8 H 0.8426 -0.0269 0.3403 0.060 Uiso 1 1 calc R . .
B9 B 0.6722(15) -0.0899(6) 0.3358(9) 0.060(4) Uani 1 1 d . . .
H9 H 0.7116 -0.1141 0.3831 0.072 Uiso 1 1 calc R . .
B10 B 0.5825(15) -0.1165(5) 0.2539(8) 0.055(4) Uani 1 1 d . . .
H10 H 0.5641 -0.1577 0.2477 0.066 Uiso 1 1 calc R . .
B11 B 0.6088(13) -0.0767(5) 0.1772(9) 0.049(4) Uani 1 1 d . . .
H11 H 0.6072 -0.0916 0.1202 0.059 Uiso 1 1 calc R . .
B12 B 0.7292(16) -0.0898(5) 0.2506(10) 0.063(5) Uani 1 1 d . . .
H12 H 0.8064 -0.1143 0.2416 0.076 Uiso 1 1 calc R . .
B13 B 0.5229(14) 0.2299(5) 0.0263(7) 0.046(3) Uani 1 1 d . . .
H13 H 0.4374 0.2368 -0.0120 0.055 Uiso 1 1 calc R . .
B14 B 0.6126(14) 0.2819(5) 0.0638(7) 0.047(4) Uani 1 1 d . . .
H14 H 0.5864 0.3218 0.0503 0.057 Uiso 1 1 calc R . .
B15 B 0.6877(12) 0.2623(5) 0.1544(7) 0.039(3) Uani 1 1 d . . .
H15 H 0.7118 0.2909 0.1989 0.047 Uiso 1 1 calc R . .
B16 B 0.6353(11) 0.2012(5) 0.1791(6) 0.031(3) Uani 1 1 d . . .
B17 B 0.6170(14) 0.1752(6) 0.0171(7) 0.051(4) Uani 1 1 d . . .
H17 H 0.5930 0.1466 -0.0273 0.061 Uiso 1 1 calc R . .
B18 B 0.6686(15) 0.2379(6) -0.0018(7) 0.054(4) Uani 1 1 d . . .
H18 H 0.6805 0.2497 -0.0587 0.064 Uiso 1 1 calc R . .
B19 B 0.7684(14) 0.2592(6) 0.0787(7) 0.051(4) Uani 1 1 d . . .
H19 H 0.8446 0.2853 0.0734 0.061 Uiso 1 1 calc R . .
B20 B 0.7792(13) 0.2101(5) 0.1466(7) 0.044(3) Uani 1 1 d . . .
H20 H 0.8641 0.2039 0.1858 0.053 Uiso 1 1 calc R . .
B21 B 0.6883(12) 0.1569(5) 0.1101(7) 0.039(3) Uani 1 1 d . . .
H21 H 0.7102 0.1168 0.1251 0.047 Uiso 1 1 calc R . .
B22 B 0.7701(14) 0.1939(6) 0.0508(7) 0.051(4) Uani 1 1 d . . .
H22 H 0.8479 0.1772 0.0278 0.061 Uiso 1 1 calc R . .
C1 C 0.5038(11) -0.0172(4) 0.2770(6) 0.039(3) Uani 1 1 d . . .
C2 C 0.5563(10) -0.0180(4) 0.1985(6) 0.034(2) Uani 1 1 d . . .
C3 C 0.5404(10) 0.2422(4) 0.1197(5) 0.034(3) Uani 1 1 d . . .
C4 C 0.5455(10) 0.1831(4) 0.0922(5) 0.035(2) Uani 1 1 d . . .
C5 C 0.0870(13) 0.0472(6) 0.1363(9) 0.074(4) Uani 1 1 d U . .
C6 C 0.0943(13) -0.0026(7) 0.1619(8) 0.070(4) Uani 1 1 d U . .
C7 C 0.1350(16) -0.0312(6) 0.1170(10) 0.080(5) Uani 1 1 d U . .
C8 C 0.1620(13) -0.0074(6) 0.0567(7) 0.061(4) Uani 1 1 d U . .
C9 C 0.1355(13) 0.0452(6) 0.0645(8) 0.072(4) Uani 1 1 d U . .
C10 C 0.029(3) 0.0887(11) 0.1755(16) 0.206(13) Uani 1 1 d U . .
H10A H -0.0498 0.0778 0.1850 0.308 Uiso 1 1 calc R . .
H10B H 0.0204 0.1188 0.1445 0.308 Uiso 1 1 calc R . .
H10C H 0.0798 0.0965 0.2221 0.308 Uiso 1 1 calc R . .
C11 C 0.052(3) -0.0195(11) 0.2378(16) 0.204(13) Uani 1 1 d U . .
H11A H -0.0164 -0.0425 0.2273 0.307 Uiso 1 1 calc R . .
H11B H 0.0276 0.0101 0.2634 0.307 Uiso 1 1 calc R . .
H11C H 0.1178 -0.0364 0.2687 0.307 Uiso 1 1 calc R . .
C12 C 0.141(2) -0.0914(9) 0.1317(14) 0.172(10) Uani 1 1 d U . .
H12A H 0.1588 -0.0978 0.1845 0.258 Uiso 1 1 calc R . .
H12B H 0.2036 -0.1062 0.1071 0.258 Uiso 1 1 calc R . .
H12C H 0.0634 -0.1065 0.1122 0.258 Uiso 1 1 calc R . .
C13 C 0.215(2) -0.0320(8) -0.0076(12) 0.141(8) Uani 1 1 d U . .
H13A H 0.1993 -0.0681 -0.0083 0.212 Uiso 1 1 calc R . .
H13B H 0.3020 -0.0263 -0.0010 0.212 Uiso 1 1 calc R . .
H13C H 0.1784 -0.0172 -0.0542 0.212 Uiso 1 1 calc R . .
C14 C 0.155(2) 0.0805(9) 0.0022(14) 0.171(10) Uani 1 1 d U . .
H14A H 0.1411 0.0623 -0.0445 0.257 Uiso 1 1 calc R . .
H14B H 0.2370 0.0933 0.0106 0.257 Uiso 1 1 calc R . .
H14C H 0.0985 0.1086 0.0003 0.257 Uiso 1 1 calc R . .
C15 C 0.5825(11) 0.2026(4) 0.4066(5) 0.041(3) Uani 1 1 d . . .
C16 C 0.6525(12) 0.2403(4) 0.3764(6) 0.044(3) Uani 1 1 d . . .
C17 C 0.7520(12) 0.2149(6) 0.3491(6) 0.056(4) Uani 1 1 d . . .
C18 C 0.7432(11) 0.1619(5) 0.3641(6) 0.045(3) Uani 1 1 d . . .
C19 C 0.6370(11) 0.1543(4) 0.3992(5) 0.038(3) Uani 1 1 d . . .
C20 C 0.4790(13) 0.2120(7) 0.4491(7) 0.082(5) Uani 1 1 d . . .
H20A H 0.5100 0.2152 0.5014 0.123 Uiso 1 1 calc R . .
H20B H 0.4227 0.1839 0.4416 0.123 Uiso 1 1 calc R . .
H20C H 0.4378 0.2430 0.4316 0.123 Uiso 1 1 calc R . .
C21 C 0.6439(16) 0.2974(5) 0.3836(8) 0.084(5) Uani 1 1 d . . .
H21A H 0.5655 0.3063 0.3965 0.126 Uiso 1 1 calc R . .
H21B H 0.6535 0.3131 0.3368 0.126 Uiso 1 1 calc R . .
H21C H 0.7071 0.3092 0.4221 0.126 Uiso 1 1 calc R . .
C22 C 0.8646(14) 0.2407(7) 0.3288(7) 0.093(6) Uani 1 1 d . . .
H22A H 0.9256 0.2430 0.3725 0.139 Uiso 1 1 calc R . .
H22B H 0.8438 0.2744 0.3100 0.139 Uiso 1 1 calc R . .
H22C H 0.8960 0.2210 0.2910 0.139 Uiso 1 1 calc R . .
C23 C 0.8423(15) 0.1236(7) 0.3539(10) 0.108(7) Uani 1 1 d . . .
H23A H 0.8152 0.1024 0.3113 0.161 Uiso 1 1 calc R . .
H23B H 0.8594 0.1026 0.3979 0.161 Uiso 1 1 calc R . .
H23C H 0.9151 0.1416 0.3463 0.161 Uiso 1 1 calc R . .
C24 C 0.5975(16) 0.1056(5) 0.4313(7) 0.081(5) Uani 1 1 d . . .
H24A H 0.6190 0.1062 0.4848 0.122 Uiso 1 1 calc R . .
H24B H 0.6375 0.0773 0.4113 0.122 Uiso 1 1 calc R . .
H24C H 0.5106 0.1019 0.4184 0.122 Uiso 1 1 calc R . .
C25 C 0.4197(12) 0.3097(4) 0.2202(6) 0.047(3) Uani 1 1 d . . .
H25 H 0.5031 0.3178 0.2438 0.056 Uiso 1 1 calc R . .
C26 C 0.3517(11) 0.2850(4) 0.2666(6) 0.045(3) Uani 1 1 d . . .
H26 H 0.3944 0.2792 0.3175 0.054 Uiso 1 1 calc R . .
C27 C 0.2126(14) 0.2929(6) 0.2613(10) 0.085(5) Uani 1 1 d . . .
H27A H 0.1899 0.2862 0.3102 0.102 Uiso 1 1 calc R . .
H27B H 0.1947 0.3285 0.2496 0.102 Uiso 1 1 calc R . .
C28 C 0.1355(15) 0.2616(7) 0.2065(9) 0.095(6) Uani 1 1 d . . .
H28A H 0.0667 0.2821 0.1840 0.114 Uiso 1 1 calc R . .
H28B H 0.1033 0.2334 0.2325 0.114 Uiso 1 1 calc R . .
C29 C 0.1992(12) 0.2395(6) 0.1434(8) 0.069(4) Uani 1 1 d . . .
H29 H 0.1584 0.2091 0.1196 0.082 Uiso 1 1 calc R . .
C30 C 0.2659(13) 0.2667(5) 0.0965(7) 0.059(4) Uani 1 1 d . . .
H30 H 0.2621 0.2518 0.0464 0.071 Uiso 1 1 calc R . .
C31 C 0.2802(17) 0.3232(5) 0.0979(9) 0.084(5) Uani 1 1 d . . .
H31A H 0.3016 0.3340 0.0501 0.100 Uiso 1 1 calc R . .
H31B H 0.2017 0.3384 0.1024 0.100 Uiso 1 1 calc R . .
C32 C 0.3720(16) 0.3442(5) 0.1579(7) 0.072(4) Uani 1 1 d . . .
H32A H 0.3365 0.3738 0.1789 0.087 Uiso 1 1 calc R . .
H32B H 0.4408 0.3563 0.1352 0.087 Uiso 1 1 calc R . .
C33 C 0.124(5) 0.050(2) 0.469(3) 0.35(3) Uani 1 1 d U . .
H33A H 0.1598 0.0557 0.5212 0.417 Uiso 1 1 calc R . .
H33B H 0.0366 0.0553 0.4652 0.417 Uiso 1 1 calc R . .
Cl1 Cl 0.1528(18) -0.0076(8) 0.4443(7) 0.376(9) Uani 1 1 d . . .
Cl2 Cl 0.1875(11) 0.0968(6) 0.4102(7) 0.279(6) Uani 1 1 d . . .

loop_
_atom_site_aniso_label
_atom_site_aniso_U_11
_atom_site_aniso_U_22
_atom_site_aniso_U_33
_atom_site_aniso_U_23
_atom_site_aniso_U_13
_atom_site_aniso_U_12
Ir1 0.0266(2) 0.0365(2) 0.0340(2) -0.00563(18) 0.00330(18) -0.00664(18)
Ir2 0.0292(2) 0.0292(2) 0.0228(2) -0.00293(15) 0.00264(16) -0.00061(17)
Rh1 0.0308(5) 0.0332(5) 0.0299(4) -0.0019(3) 0.0013(4) 0.0040(4)
Rh2 0.0272(5) 0.0289(4) 0.0271(4) -0.0029(3) 0.0025(3) -0.0023(3)
S1 0.0335(16) 0.0350(14) 0.0308(13) -0.0016(11) 0.0047(12) -0.0031(12)
S2 0.0313(16) 0.0338(14) 0.0329(14) -0.0051(11) 0.0069(12) -0.0043(11)
S3 0.0282(16) 0.0393(15) 0.0280(13) -0.0068(11) 0.0052(11) 0.0035(11)
S4 0.0308(16) 0.0379(15) 0.0263(13) -0.0011(11) -0.0022(11) -0.0032(12)
B3 0.028(7) 0.029(6) 0.036(7) -0.003(5) -0.010(5) -0.002(5)
B4 0.045(9) 0.038(7) 0.041(7) 0.012(6) -0.013(6) 0.003(6)
B5 0.053(11) 0.037(8) 0.080(11) 0.008(7) 0.011(9) 0.000(7)
B6 0.038(9) 0.028(7) 0.073(10) -0.001(6) 0.001(7) -0.010(6)
B7 0.042(9) 0.035(7) 0.047(8) 0.001(6) 0.003(6) -0.003(6)
B8 0.048(10) 0.036(8) 0.065(9) 0.017(6) -0.001(8) 0.002(6)
B9 0.060(11) 0.044(9) 0.073(11) 0.011(7) 0.001(9) 0.019(7)
B10 0.070(12) 0.029(7) 0.068(10) 0.001(7) 0.022(9) 0.001(7)
B11 0.029(8) 0.049(8) 0.071(10) -0.004(7) 0.010(7) 0.008(6)
B12 0.062(12) 0.035(8) 0.096(13) -0.007(8) 0.020(10) 0.005(7)
B13 0.057(10) 0.041(8) 0.038(7) 0.006(6) -0.003(7) 0.000(7)
B14 0.065(11) 0.037(7) 0.040(7) 0.008(6) 0.011(7) -0.018(7)
B15 0.038(8) 0.048(8) 0.031(7) -0.007(5) 0.008(6) -0.015(6)
B16 0.027(7) 0.041(7) 0.027(6) -0.009(5) 0.009(5) -0.001(5)
B17 0.069(11) 0.067(10) 0.022(6) -0.014(6) 0.025(7) -0.014(8)
B18 0.072(12) 0.068(10) 0.025(7) 0.001(6) 0.021(7) -0.008(8)
B19 0.055(10) 0.067(10) 0.037(7) 0.000(7) 0.025(7) -0.005(8)
B20 0.041(9) 0.053(8) 0.042(7) -0.011(6) 0.017(7) -0.017(7)
B21 0.030(8) 0.045(8) 0.046(7) -0.009(6) 0.017(6) -0.002(6)
B22 0.047(10) 0.077(10) 0.037(7) 0.000(7) 0.031(7) -0.001(7)
C1 0.045(8) 0.027(6) 0.047(7) 0.002(5) 0.013(6) -0.009(5)
C2 0.035(7) 0.031(6) 0.035(6) -0.012(4) 0.004(5) -0.004(5)
C3 0.043(7) 0.034(6) 0.029(5) -0.002(4) 0.014(5) -0.010(5)
C4 0.040(7) 0.045(6) 0.018(5) -0.004(4) 0.002(5) -0.006(5)
C5 0.047(7) 0.073(7) 0.095(8) -0.053(7) -0.014(6) 0.021(6)
C6 0.047(7) 0.097(8) 0.067(7) 0.014(7) 0.011(6) -0.017(6)
C7 0.076(8) 0.067(7) 0.091(8) -0.002(7) -0.009(7) -0.014(7)
C8 0.047(7) 0.083(8) 0.053(6) -0.022(6) 0.001(6) -0.005(6)
C9 0.049(7) 0.079(7) 0.075(7) 0.039(6) -0.030(6) -0.037(6)
C10 0.198(15) 0.197(15) 0.216(15) -0.040(10) 0.011(10) 0.018(10)
C11 0.194(15) 0.228(16) 0.194(15) 0.019(10) 0.038(10) -0.014(10)
C12 0.165(13) 0.154(13) 0.186(13) 0.016(9) -0.009(9) -0.017(9)
C13 0.133(12) 0.162(12) 0.126(11) -0.039(9) 0.012(9) 0.006(9)
C14 0.162(13) 0.170(13) 0.171(13) 0.027(9) -0.013(9) -0.021(9)
C15 0.050(8) 0.049(7) 0.023(5) -0.007(5) 0.002(5) -0.001(6)
C16 0.055(8) 0.043(7) 0.029(6) -0.002(5) -0.010(6) 0.004(6)
C17 0.044(8) 0.096(11) 0.027(6) -0.017(6) -0.003(6) -0.027(7)
C18 0.046(8) 0.051(7) 0.033(6) -0.013(5) -0.011(6) 0.005(6)
C19 0.051(8) 0.041(7) 0.018(5) 0.002(4) -0.004(5) -0.005(5)
C20 0.054(10) 0.146(15) 0.050(8) -0.039(9) 0.018(7) -0.001(9)
C21 0.133(16) 0.038(8) 0.067(9) -0.019(7) -0.034(9) 0.005(8)
C22 0.079(12) 0.164(17) 0.031(7) -0.016(9) -0.007(7) -0.063(11)
C23 0.065(12) 0.132(15) 0.110(13) -0.066(12) -0.038(10) 0.049(11)
C24 0.147(16) 0.044(8) 0.044(8) 0.016(6) -0.013(9) -0.029(9)
C25 0.057(9) 0.034(6) 0.049(7) -0.014(5) 0.007(6) 0.010(6)
C26 0.049(8) 0.047(7) 0.039(6) -0.013(5) 0.006(6) 0.007(6)
C27 0.055(11) 0.083(11) 0.118(14) -0.038(10) 0.021(10) 0.007(8)
C28 0.054(11) 0.135(16) 0.100(13) -0.024(11) 0.020(10) 0.022(10)
C29 0.028(8) 0.092(11) 0.077(10) -0.024(8) -0.022(7) 0.035(7)
C30 0.060(10) 0.065(9) 0.048(8) 0.011(6) -0.004(7) 0.014(7)
C31 0.112(15) 0.046(9) 0.084(11) 0.015(8) -0.011(10) 0.024(8)
C32 0.108(14) 0.053(9) 0.056(8) 0.005(7) 0.014(9) 0.011(8)
C33 0.35(3) 0.35(3) 0.34(3) 0.004(10) 0.053(11) 0.005(10)
Cl1 0.49(3) 0.43(2) 0.190(11) 0.037(13) 0.004(14) -0.03(2)
Cl2 0.212(12) 0.380(17) 0.253(12) -0.061(11) 0.065(10) -0.009(11)

loop_
_atom_type_symbol
_atom_type_description
_atom_type_scat_dispersion_real
_atom_type_scat_dispersion_imag
_atom_type_scat_source
C C 0.0033 0.0016 'International Tables Vol C Tables 4.2.6.8 and 6.1.1.4'
H H 0.0000 0.0000 'International Tables Vol C Tables 4.2.6.8 and 6.1.1.4'
B B 0.0013 0.0007 'International Tables Vol C Tables 4.2.6.8 and 6.1.1.4'
S S 0.1246 0.1234 'International Tables Vol C Tables 4.2.6.8 and 6.1.1.4'
Rh Rh -1.1178 0.9187 'International Tables Vol C Tables 4.2.6.8 and 6.1.1.4'
Ir Ir -1.4442 7.9887 'International Tables Vol C Tables 4.2.6.8 and 6.1.1.4'
Cl Cl 0.1484 0.1585 'International Tables Vol C Tables 4.2.6.8 and 6.1.1.4'

loop_
_geom_angle_atom_site_label_1
_geom_angle_atom_site_label_2
_geom_angle_atom_site_label_3
_geom_angle
_geom_angle_site_symmetry_1
_geom_angle_site_symmetry_3
_geom_angle_publ_flag
C5 Ir1 C9 40.6(6) . . ?
C5 Ir1 C6 37.5(6) . . ?
C9 Ir1 C6 63.6(5) . . ?
C5 Ir1 C7 59.9(6) . . ?
C9 Ir1 C7 61.5(5) . . ?
C6 Ir1 C7 33.0(5) . . ?
C5 Ir1 C8 63.3(5) . . ?
C9 Ir1 C8 38.2(5) . . ?
C6 Ir1 C8 59.1(5) . . ?
C7 Ir1 C8 35.2(5) . . ?
C5 Ir1 S1 117.7(4) . . ?
C9 Ir1 S1 156.3(5) . . ?
C6 Ir1 S1 105.5(4) . . ?
C7 Ir1 S1 121.7(5) . . ?
C8 Ir1 S1 155.5(4) . . ?
C5 Ir1 S2 154.6(5) . . ?
C9 Ir1 S2 116.7(4) . . ?
C6 Ir1 S2 158.7(5) . . ?
C7 Ir1 S2 126.4(5) . . ?
C8 Ir1 S2 106.7(4) . . ?
S1 Ir1 S2 81.37(9) . . ?
C5 Ir1 Rh2 116.5(4) . . ?
C9 Ir1 Rh2 117.3(4) . . ?
C6 Ir1 Rh2 143.1(5) . . ?
C7 Ir1 Rh2 176.0(5) . . ?
C8 Ir1 Rh2 146.1(4) . . ?
S1 Ir1 Rh2 57.69(7) . . ?
S2 Ir1 Rh2 57.61(6) . . ?
B16 Ir2 C19 145.2(5) . . ?
B16 Ir2 C18 107.8(5) . . ?
C19 Ir2 C18 37.5(4) . . ?
B16 Ir2 C17 91.6(4) . . ?
C19 Ir2 C17 61.5(4) . . ?
C18 Ir2 C17 36.7(5) . . ?
B16 Ir2 C15 146.8(4) . . ?
C19 Ir2 C15 36.6(4) . . ?
C18 Ir2 C15 61.4(4) . . ?
C17 Ir2 C15 60.6(4) . . ?
B16 Ir2 S3 112.4(3) . . ?
C19 Ir2 S3 100.5(3) . . ?
C18 Ir2 S3 136.8(3) . . ?
C17 Ir2 S3 150.7(3) . . ?
C15 Ir2 S3 91.0(3) . . ?
B16 Ir2 C16 111.1(4) . . ?
C19 Ir2 C16 60.6(4) . . ?
C18 Ir2 C16 60.9(4) . . ?
C17 Ir2 C16 36.3(4) . . ?
C15 Ir2 C16 35.7(4) . . ?
S3 Ir2 C16 115.6(3) . . ?
B16 Ir2 Rh1 66.6(3) . . ?
C19 Ir2 Rh1 147.5(3) . . ?
C18 Ir2 Rh1 167.4(3) . . ?
C17 Ir2 Rh1 130.8(4) . . ?
C15 Ir2 Rh1 116.6(3) . . ?
S3 Ir2 Rh1 53.45(7) . . ?
C16 Ir2 Rh1 109.6(3) . . ?
B16 Ir2 Rh2 88.0(3) . . ?
C19 Ir2 Rh2 106.1(3) . . ?
C18 Ir2 Rh2 118.6(3) . . ?
C17 Ir2 Rh2 152.9(4) . . ?
C15 Ir2 Rh2 125.1(3) . . ?
S3 Ir2 Rh2 49.64(6) . . ?
C16 Ir2 Rh2 160.4(3) . . ?
Rh1 Ir2 Rh2 73.32(3) . . ?
C3 Rh1 C30 90.6(5) . . ?
C3 Rh1 C29 126.5(5) . . ?
C30 Rh1 C29 37.2(5) . . ?
C3 Rh1 C26 120.1(4) . . ?
C30 Rh1 C26 89.5(5) . . ?
C29 Rh1 C26 79.9(5) . . ?
C3 Rh1 C25 86.0(4) . . ?
C30 Rh1 C25 79.3(5) . . ?
C29 Rh1 C25 92.1(5) . . ?
C26 Rh1 C25 35.6(4) . . ?
C3 Rh1 S3 131.5(3) . . ?
C30 Rh1 S3 132.6(4) . . ?
C29 Rh1 S3 95.8(4) . . ?
C26 Rh1 S3 86.3(3) . . ?
C25 Rh1 S3 118.4(3) . . ?
C3 Rh1 S4 75.0(3) . . ?
C30 Rh1 S4 92.3(4) . . ?
C29 Rh1 S4 92.4(4) . . ?
C26 Rh1 S4 164.8(3) . . ?
C25 Rh1 S4 159.2(3) . . ?
S3 Rh1 S4 81.31(9) . . ?
C3 Rh1 Ir2 83.8(3) . . ?
C30 Rh1 Ir2 174.3(4) . . ?
C29 Rh1 Ir2 148.4(4) . . ?
C26 Rh1 Ir2 92.8(3) . . ?
C25 Rh1 Ir2 99.6(3) . . ?
S3 Rh1 Ir2 52.87(7) . . ?
S4 Rh1 Ir2 86.91(7) . . ?
S4 Rh2 S3 83.43(10) . . ?
S4 Rh2 S1 155.57(10) . . ?
S3 Rh2 S1 100.67(9) . . ?
S4 Rh2 S2 94.88(9) . . ?
S3 Rh2 S2 175.70(10) . . ?
S1 Rh2 S2 79.25(9) . . ?
S4 Rh2 Ir1 101.49(7) . . ?
S3 Rh2 Ir1 120.49(8) . . ?
S1 Rh2 Ir1 55.55(7) . . ?
S2 Rh2 Ir1 55.91(7) . . ?
S4 Rh2 Ir2 83.66(7) . . ?
S3 Rh2 Ir2 49.95(7) . . ?
S1 Rh2 Ir2 117.54(7) . . ?
S2 Rh2 Ir2 133.90(7) . . ?
Ir1 Rh2 Ir2 168.99(3) . . ?
C1 S1 Ir1 104.1(4) . . ?
C1 S1 Rh2 103.3(3) . . ?
Ir1 S1 Rh2 66.76(7) . . ?
C2 S2 Ir1 103.6(3) . . ?
C2 S2 Rh2 103.5(3) . . ?
Ir1 S2 Rh2 66.48(7) . . ?
Rh2 S3 Ir2 80.41(8) . . ?
Rh2 S3 Rh1 96.06(9) . . ?
Ir2 S3 Rh1 73.68(8) . . ?
C4 S4 Rh2 110.9(4) . . ?
C4 S4 Rh1 81.6(3) . . ?
Rh2 S4 Rh1 95.40(9) . . ?
C1 B3 C2 56.1(6) . . ?
C1 B3 B7 105.0(8) . . ?
C2 B3 B7 58.6(7) . . ?
C1 B3 B8 105.9(9) . . ?
C2 B3 B8 105.5(9) . . ?
B7 B3 B8 61.7(8) . . ?
C1 B3 B4 58.7(7) . . ?
C2 B3 B4 103.7(8) . . ?
B7 B3 B4 109.5(9) . . ?
B8 B3 B4 60.6(7) . . ?
C1 B4 B9 106.3(10) . . ?
C1 B4 B3 58.9(6) . . ?
B9 B4 B3 107.2(10) . . ?
C1 B4 B5 58.8(7) . . ?
B9 B4 B5 61.8(9) . . ?
B3 B4 B5 107.9(9) . . ?
C1 B4 B8 105.2(9) . . ?
B9 B4 B8 59.0(8) . . ?
B3 B4 B8 59.6(7) . . ?
B5 B4 B8 108.6(10) . . ?
C1 B5 B6 61.1(7) . . ?
C1 B5 B4 58.7(7) . . ?
B6 B5 B4 109.7(10) . . ?
C1 B5 B10 106.2(10) . . ?
B6 B5 B10 59.8(9) . . ?
B4 B5 B10 107.8(11) . . ?
C1 B5 B9 103.7(10) . . ?
B6 B5 B9 107.8(11) . . ?
B4 B5 B9 58.5(8) . . ?
B10 B5 B9 60.0(9) . . ?
C2 B6 B5 103.9(10) . . ?
C2 B6 C1 55.5(6) . . ?
B5 B6 C1 58.6(7) . . ?
C2 B6 B10 105.5(10) . . ?
B5 B6 B10 61.4(8) . . ?
C1 B6 B10 105.6(10) . . ?
C2 B6 B11 58.5(7) . . ?
B5 B6 B11 109.1(11) . . ?
C1 B6 B11 103.4(9) . . ?
B10 B6 B11 61.0(8) . . ?
C2 B7 B3 60.0(7) . . ?
C2 B7 B11 59.0(7) . . ?
B3 B7 B11 109.2(10) . . ?
C2 B7 B12 103.9(9) . . ?
B3 B7 B12 106.4(9) . . ?
B11 B7 B12 59.7(8) . . ?
C2 B7 B8 105.0(9) . . ?
B3 B7 B8 59.6(7) . . ?
B11 B7 B8 107.3(10) . . ?
B12 B7 B8 58.4(8) . . ?
B9 B8 B12 60.2(9) . . ?
B9 B8 B3 107.7(10) . . ?
B12 B8 B3 107.3(11) . . ?
B9 B8 B4 59.5(8) . . ?
B12 B8 B4 107.1(11) . . ?
B3 B8 B4 59.7(7) . . ?
B9 B8 B7 108.2(11) . . ?
B12 B8 B7 60.5(8) . . ?
B3 B8 B7 58.6(7) . . ?
B4 B8 B7 106.4(10) . . ?
B8 B9 B4 61.4(8) . . ?
B8 B9 B12 60.2(9) . . ?
B4 B9 B12 108.6(10) . . ?
B8 B9 B10 109.3(11) . . ?
B4 B9 B10 108.2(10) . . ?
B12 B9 B10 60.2(9) . . ?
B8 B9 B5 108.7(10) . . ?
B4 B9 B5 59.6(8) . . ?
B12 B9 B5 107.0(12) . . ?
B10 B9 B5 59.4(9) . . ?
B6 B10 B12 107.4(10) . . ?
B6 B10 B5 58.7(8) . . ?
B12 B10 B5 106.8(11) . . ?
B6 B10 B11 60.1(8) . . ?
B12 B10 B11 59.4(8) . . ?
B5 B10 B11 106.3(10) . . ?
B6 B10 B9 107.4(10) . . ?
B12 B10 B9 58.7(9) . . ?
B5 B10 B9 60.6(9) . . ?
B11 B10 B9 106.2(10) . . ?
C2 B11 B7 58.6(7) . . ?
C2 B11 B12 104.5(10) . . ?
B7 B11 B12 60.8(8) . . ?
C2 B11 B6 59.0(7) . . ?
B7 B11 B6 108.3(10) . . ?
B12 B11 B6 106.9(11) . . ?
C2 B11 B10 104.4(9) . . ?
B7 B11 B10 109.0(11) . . ?
B12 B11 B10 59.9(9) . . ?
B6 B11 B10 59.0(8) . . ?
B8 B12 B9 59.6(9) . . ?
B8 B12 B11 109.4(11) . . ?
B9 B12 B11 109.2(11) . . ?
B8 B12 B10 109.6(11) . . ?
B9 B12 B10 61.2(9) . . ?
B11 B12 B10 60.7(9) . . ?
B8 B12 B7 61.1(8) . . ?
B9 B12 B7 108.2(10) . . ?
B11 B12 B7 59.5(8) . . ?
B10 B12 B7 108.5(11) . . ?
C3 B13 C4 57.2(6) . . ?
C3 B13 B14 59.9(7) . . ?
C4 B13 B14 105.8(9) . . ?
C3 B13 B18 106.8(10) . . ?
C4 B13 B18 103.9(10) . . ?
B14 B13 B18 62.2(8) . . ?
C3 B13 B17 105.2(9) . . ?
C4 B13 B17 57.6(7) . . ?
B14 B13 B17 110.5(11) . . ?
B18 B13 B17 60.1(8) . . ?
C3 B14 B13 58.4(7) . . ?
C3 B14 B15 59.1(7) . . ?
B13 B14 B15 106.8(9) . . ?
C3 B14 B19 103.4(9) . . ?
B13 B14 B19 106.0(10) . . ?
B15 B14 B19 57.9(7) . . ?
C3 B14 B18 103.5(9) . . ?
B13 B14 B18 59.4(8) . . ?
B15 B14 B18 104.9(10) . . ?
B19 B14 B18 58.7(8) . . ?
B20 B15 C3 105.2(9) . . ?
B20 B15 B19 61.4(8) . . ?
C3 B15 B19 105.4(9) . . ?
B20 B15 B16 61.7(7) . . ?
C3 B15 B16 59.7(7) . . ?
B19 B15 B16 112.3(9) . . ?
B20 B15 B14 110.5(9) . . ?
C3 B15 B14 58.4(7) . . ?
B19 B15 B14 61.3(8) . . ?
B16 B15 B14 111.1(9) . . ?
C3 B16 B15 59.0(7) . . ?
C3 B16 C4 54.7(6) . . ?
B15 B16 C4 100.2(8) . . ?
C3 B16 B20 101.6(8) . . ?
B15 B16 B20 57.5(7) . . ?
C4 B16 B20 98.6(7) . . ?
C3 B16 B21 101.0(8) . . ?
B15 B16 B21 104.1(8) . . ?
C4 B16 B21 55.7(6) . . ?
B20 B16 B21 58.4(6) . . ?
C3 B16 Ir2 116.9(7) . . ?
B15 B16 Ir2 125.8(7) . . ?
C4 B16 Ir2 120.6(7) . . ?
B20 B16 Ir2 135.8(8) . . ?
B21 B16 Ir2 127.6(7) . . ?
C4 B17 B22 103.2(9) . . ?
C4 B17 B18 104.1(9) . . ?
B22 B17 B18 59.9(9) . . ?
C4 B17 B13 58.5(7) . . ?
B22 B17 B13 106.6(10) . . ?
B18 B17 B13 59.5(8) . . ?
C4 B17 B21 58.4(6) . . ?
B22 B17 B21 59.7(7) . . ?
B18 B17 B21 108.2(10) . . ?
B13 B17 B21 107.6(8) . . ?
B13 B18 B19 106.4(9) . . ?
B13 B18 B22 107.4(9) . . ?
B19 B18 B22 60.1(8) . . ?
B13 B18 B17 60.5(8) . . ?
B19 B18 B17 108.0(10) . . ?
B22 B18 B17 59.9(8) . . ?
B13 B18 B14 58.4(7) . . ?
B19 B18 B14 60.1(8) . . ?
B22 B18 B14 108.0(9) . . ?
B17 B18 B14 107.7(9) . . ?
B15 B19 B20 58.6(7) . . ?
B15 B19 B18 109.1(10) . . ?
B20 B19 B18 108.0(10) . . ?
B15 B19 B22 107.1(9) . . ?
B20 B19 B22 59.8(7) . . ?
B18 B19 B22 60.0(8) . . ?
B15 B19 B14 60.8(7) . . ?
B20 B19 B14 107.8(9) . . ?
B18 B19 B14 61.2(8) . . ?
B22 B19 B14 108.8(10) . . ?
B15 B20 B19 60.0(8) . . ?
B15 B20 B22 108.8(11) . . ?
B19 B20 B22 60.5(8) . . ?
B15 B20 B21 110.1(10) . . ?
B19 B20 B21 109.5(10) . . ?
B22 B20 B21 60.4(7) . . ?
B15 B20 B16 60.8(7) . . ?
B19 B20 B16 110.5(10) . . ?
B22 B20 B16 111.5(10) . . ?
B21 B20 B16 62.7(7) . . ?
C4 B21 B20 102.3(9) . . ?
C4 B21 B22 102.0(9) . . ?
B20 B21 B22 59.4(7) . . ?
C4 B21 B17 57.1(7) . . ?
B20 B21 B17 106.3(10) . . ?
B22 B21 B17 59.3(8) . . ?
C4 B21 B16 60.1(6) . . ?
B20 B21 B16 58.9(7) . . ?
B22 B21 B16 107.7(9) . . ?
B17 B21 B16 108.7(9) . . ?
B20 B22 B17 108.2(9) . . ?
B20 B22 B18 107.8(10) . . ?
B17 B22 B18 60.2(9) . . ?
B20 B22 B19 59.7(7) . . ?
B17 B22 B19 108.0(11) . . ?
B18 B22 B19 59.9(8) . . ?
B20 B22 B21 60.2(7) . . ?
B17 B22 B21 61.0(7) . . ?
B18 B22 B21 109.5(10) . . ?
B19 B22 B21 108.7(8) . . ?
C2 C1 B4 111.7(9) . . ?
C2 C1 B5 110.0(9) . . ?
B4 C1 B5 62.5(8) . . ?
C2 C1 B3 62.5(6) . . ?
B4 C1 B3 62.4(7) . . ?
B5 C1 B3 113.9(10) . . ?
C2 C1 B6 61.3(7) . . ?
B4 C1 B6 112.3(9) . . ?
B5 C1 B6 60.4(8) . . ?
B3 C1 B6 114.1(9) . . ?
C2 C1 S1 113.2(7) . . ?
B4 C1 S1 125.3(8) . . ?
B5 C1 S1 124.7(8) . . ?
B3 C1 S1 115.9(7) . . ?
B6 C1 S1 115.8(8) . . ?
C1 C2 B7 111.5(9) . . ?
C1 C2 B11 112.9(9) . . ?
B7 C2 B11 62.4(7) . . ?
C1 C2 B6 63.3(7) . . ?
B7 C2 B6 114.5(9) . . ?
B11 C2 B6 62.5(7) . . ?
C1 C2 B3 61.4(7) . . ?
B7 C2 B3 61.3(7) . . ?
B11 C2 B3 113.0(9) . . ?
B6 C2 B3 114.8(9) . . ?
C1 C2 S2 113.0(7) . . ?
B7 C2 S2 123.3(7) . . ?
B11 C2 S2 124.4(8) . . ?
B6 C2 S2 115.9(8) . . ?
B3 C2 S2 115.5(7) . . ?
C4 C3 B13 61.5(6) . . ?
C4 C3 B14 110.6(8) . . ?
B13 C3 B14 61.7(7) . . ?
C4 C3 B15 108.9(8) . . ?
B13 C3 B15 112.1(8) . . ?
B14 C3 B15 62.4(7) . . ?
C4 C3 B16 63.9(6) . . ?
B13 C3 B16 117.5(8) . . ?
B14 C3 B16 116.0(9) . . ?
B15 C3 B16 61.3(7) . . ?
C4 C3 Rh1 93.4(6) . . ?
B13 C3 Rh1 120.7(8) . . ?
B14 C3 Rh1 150.1(8) . . ?
B15 C3 Rh1 127.1(6) . . ?
B16 C3 Rh1 90.0(5) . . ?
C3 C4 B17 113.8(8) . . ?
C3 C4 B13 61.3(7) . . ?
B17 C4 B13 64.0(8) . . ?
C3 C4 B21 113.3(8) . . ?
B17 C4 B21 64.5(8) . . ?
B13 C4 B21 117.1(9) . . ?
C3 C4 B16 61.4(6) . . ?
B17 C4 B16 118.2(9) . . ?
B13 C4 B16 115.2(8) . . ?
B21 C4 B16 64.2(7) . . ?
C3 C4 S4 106.0(7) . . ?
B17 C4 S4 126.4(8) . . ?
B13 C4 S4 110.8(8) . . ?
B21 C4 S4 128.1(8) . . ?
B16 C4 S4 111.7(6) . . ?
C6 C5 C9 104.5(12) . . ?
C6 C5 C10 122.4(19) . . ?
C9 C5 C10 132.8(19) . . ?
C6 C5 Ir1 72.4(8) . . ?
C9 C5 Ir1 69.8(8) . . ?
C10 C5 Ir1 126.3(14) . . ?
C7 C6 C5 111.1(14) . . ?
C7 C6 C11 125.8(19) . . ?
C5 C6 C11 123.1(18) . . ?
C7 C6 Ir1 74.9(10) . . ?
C5 C6 Ir1 70.2(8) . . ?
C11 C6 Ir1 123.3(15) . . ?
C6 C7 C8 113.9(15) . . ?
C6 C7 C12 119.8(18) . . ?
C8 C7 C12 126.1(18) . . ?
C6 C7 Ir1 72.1(10) . . ?
C8 C7 Ir1 72.6(9) . . ?
C12 C7 Ir1 127.9(14) . . ?
C7 C8 C9 107.3(13) . . ?
C7 C8 C13 126.1(17) . . ?
C9 C8 C13 126.5(16) . . ?
C7 C8 Ir1 72.2(9) . . ?
C9 C8 Ir1 68.5(7) . . ?
C13 C8 Ir1 123.1(12) . . ?
C8 C9 C5 103.2(11) . . ?
C8 C9 C14 118.0(17) . . ?
C5 C9 C14 138.6(18) . . ?
C8 C9 Ir1 73.3(8) . . ?
C5 C9 Ir1 69.6(7) . . ?
C14 C9 Ir1 123.6(12) . . ?
C16 C15 C19 108.6(10) . . ?
C16 C15 C20 126.3(11) . . ?
C19 C15 C20 124.6(11) . . ?
C16 C15 Ir2 73.9(6) . . ?
C19 C15 Ir2 69.2(5) . . ?
C20 C15 Ir2 129.2(9) . . ?
C15 C16 C17 107.7(10) . . ?
C15 C16 C21 127.9(12) . . ?
C17 C16 C21 123.4(13) . . ?
C15 C16 Ir2 70.4(6) . . ?
C17 C16 Ir2 70.1(6) . . ?
C21 C16 Ir2 133.9(8) . . ?
C18 C17 C16 107.9(10) . . ?
C18 C17 C22 124.4(14) . . ?
C16 C17 C22 125.6(13) . . ?
C18 C17 Ir2 69.7(6) . . ?
C16 C17 Ir2 73.7(7) . . ?
C22 C17 Ir2 135.1(8) . . ?
C17 C18 C19 107.7(10) . . ?
C17 C18 C23 123.4(13) . . ?
C19 C18 C23 128.3(13) . . ?
C17 C18 Ir2 73.6(7) . . ?
C19 C18 Ir2 70.8(6) . . ?
C23 C18 Ir2 128.1(8) . . ?
C15 C19 C18 108.1(10) . . ?
C15 C19 C24 124.8(11) . . ?
C18 C19 C24 126.7(12) . . ?
C15 C19 Ir2 74.2(6) . . ?
C18 C19 Ir2 71.6(6) . . ?
C24 C19 Ir2 125.6(8) . . ?
C26 C25 C32 126.1(13) . . ?
C26 C25 Rh1 71.7(6) . . ?
C32 C25 Rh1 109.5(8) . . ?
C25 C26 C27 122.3(12) . . ?
C25 C26 Rh1 72.7(6) . . ?
C27 C26 Rh1 111.1(8) . . ?
C28 C27 C26 116.4(12) . . ?
C27 C28 C29 115.3(14) . . ?
C30 C29 C28 126.8(14) . . ?
C30 C29 Rh1 71.2(7) . . ?
C28 C29 Rh1 110.8(9) . . ?
C29 C30 C31 124.1(13) . . ?
C29 C30 Rh1 71.6(7) . . ?
C31 C30 Rh1 113.0(10) . . ?
C32 C31 C30 116.2(12) . . ?
C31 C32 C25 117.4(12) . . ?
Cl1 C33 Cl2 110(3) . . ?

loop_
_geom_bond_atom_site_label_1
_geom_bond_atom_site_label_2
_geom_bond_distance
_geom_bond_site_symmetry_2
_geom_bond_publ_flag
Ir1 C5 2.129(14) . ?
Ir1 C9 2.131(13) . ?
Ir1 C6 2.157(14) . ?
Ir1 C7 2.189(15) . ?
Ir1 C8 2.194(13) . ?
Ir1 S1 2.332(3) . ?
Ir1 S2 2.347(3) . ?
Ir1 Rh2 2.5990(10) . ?
Ir2 B16 2.139(11) . ?
Ir2 C19 2.217(9) . ?
Ir2 C18 2.227(11) . ?
Ir2 C17 2.279(12) . ?
Ir2 C15 2.281(10) . ?
Ir2 S3 2.315(3) . ?
Ir2 C16 2.326(11) . ?
Ir2 Rh1 2.7862(11) . ?
Ir2 Rh2 2.9814(10) . ?
Rh1 C3 2.132(10) . ?
Rh1 C30 2.190(12) . ?
Rh1 C29 2.195(12) . ?
Rh1 C26 2.234(10) . ?
Rh1 C25 2.246(10) . ?
Rh1 S3 2.332(3) . ?
Rh1 S4 2.365(3) . ?
Rh2 S4 2.295(3) . ?
Rh2 S3 2.304(3) . ?
Rh2 S1 2.390(3) . ?
Rh2 S2 2.393(3) . ?
S1 C1 1.833(12) . ?
S2 C2 1.835(11) . ?
S4 C4 1.805(11) . ?
B3 C1 1.704(16) . ?
B3 C2 1.722(15) . ?
B3 B7 1.744(17) . ?
B3 B8 1.762(18) . ?
B3 B4 1.764(17) . ?
B4 C1 1.702(17) . ?
B4 B9 1.747(19) . ?
B4 B5 1.77(2) . ?
B4 B8 1.78(2) . ?
B5 C1 1.702(17) . ?
B5 B6 1.73(2) . ?
B5 B10 1.78(2) . ?
B5 B9 1.80(2) . ?
B6 C2 1.714(16) . ?
B6 C1 1.746(16) . ?
B6 B10 1.75(2) . ?
B6 B11 1.775(19) . ?
B7 C2 1.697(17) . ?
B7 B11 1.763(19) . ?
B7 B12 1.787(19) . ?
B7 B8 1.798(19) . ?
B8 B9 1.74(2) . ?
B8 B12 1.75(2) . ?
B9 B12 1.75(2) . ?
B9 B10 1.79(2) . ?
B10 B12 1.78(2) . ?
B10 B11 1.79(2) . ?
B11 C2 1.705(16) . ?
B11 B12 1.77(2) . ?
B13 C3 1.699(16) . ?
B13 C4 1.700(16) . ?
B13 B14 1.757(19) . ?
B13 B18 1.77(2) . ?
B13 B17 1.79(2) . ?
B14 C3 1.725(15) . ?
B14 B15 1.795(18) . ?
B14 B19 1.80(2) . ?
B14 B18 1.824(19) . ?
B15 B20 1.72(2) . ?
B15 C3 1.738(16) . ?
B15 B19 1.743(16) . ?
B15 B16 1.778(17) . ?
B16 C3 1.750(16) . ?
B16 C4 1.791(15) . ?
B16 B20 1.793(17) . ?
B16 B21 1.860(16) . ?
B17 C4 1.684(14) . ?
B17 B22 1.78(2) . ?
B17 B18 1.79(2) . ?
B17 B21 1.810(19) . ?
B18 B19 1.78(2) . ?
B18 B22 1.78(2) . ?
B19 B20 1.767(19) . ?
B19 B22 1.78(2) . ?
B20 B22 1.770(17) . ?
B20 B21 1.783(18) . ?
B21 C4 1.707(17) . ?
B21 B22 1.786(17) . ?
C1 C2 1.610(14) . ?
C3 C4 1.627(14) . ?
C5 C6 1.38(2) . ?
C5 C9 1.48(2) . ?
C5 C10 1.49(3) . ?
C6 C7 1.24(2) . ?
C6 C11 1.58(3) . ?
C7 C8 1.33(2) . ?
C7 C12 1.60(3) . ?
C8 C9 1.42(2) . ?
C8 C13 1.52(2) . ?
C9 C14 1.49(2) . ?
C15 C16 1.413(15) . ?
C15 C19 1.413(15) . ?
C15 C20 1.491(16) . ?
C16 C17 1.435(17) . ?
C16 C21 1.503(16) . ?
C17 C18 1.418(17) . ?
C17 C22 1.509(17) . ?
C18 C19 1.430(16) . ?
C18 C23 1.515(17) . ?
C19 C24 1.493(15) . ?
C25 C26 1.369(15) . ?
C25 C32 1.477(17) . ?
C26 C27 1.542(18) . ?
C27 C28 1.46(2) . ?
C28 C29 1.538(18) . ?
C29 C30 1.400(18) . ?
C30 C31 1.485(18) . ?
C31 C32 1.48(2) . ?
C33 Cl1 1.63(5) . ?
C33 Cl2 1.82(5) . ?
